data_4505874
loop_
_publ_author_name
'Su, Shengqun'
'Chen, Wan'
'Qin, Chao'
'Song, Shuyan'
'Guo, Zhiyong'
'Li, Guanghua'
'Song, Xuezhi'
'Zhu, Min'
'Wang, Song'
'Hao, Zhaomin'
'Zhang, Hongjie'

_publ_section_title
;
 Lanthanide Anionic Metal--Organic Frameworks Containing Semirigid
 Tetracarboxylate Ligands: Structure, Photoluminescence, and Magnetism
;
_journal_issue 4
_journal_name_full 'Crystal Growth &amp; Design'
_journal_page_first 1808
_journal_paper_doi 10.1021/cg201283a
_journal_volume 12
_journal_year 2012
_chemical_formula_moiety 'C19 H18 Eu N O9'
_chemical_formula_sum 'C19 H18 Eu N O9'
_chemical_formula_weight 556.30
_chemical_melting_point ?
_chemical_name_systematic
; 
 ? 
;
_space_group_IT_number 14
_symmetry_cell_setting monoclinic
_symmetry_space_group_name_Hall '-P 2yn'
_symmetry_space_group_name_H-M 'P 1 21/n 1'
_atom_sites_solution_hydrogens geom
_atom_sites_solution_primary direct
_atom_sites_solution_secondary difmap
_audit_creation_method SHELXL-97
_cell_angle_alpha 90.00
_cell_angle_beta 90.3540(10)
_cell_angle_gamma 90.00
_cell_formula_units_Z 4
_cell_length_a 9.2390(5)
_cell_length_b 13.5278(8)
_cell_length_c 14.6379(8)
_cell_measurement_reflns_used 3635
_cell_measurement_temperature 185(2)
_cell_measurement_theta_max 26.12
_cell_measurement_theta_min 2.05
_cell_volume 1829.46(18)
_computing_cell_refinement 'Bruker SMART'
_computing_data_collection 'Bruker SMART'
_computing_data_reduction 'Bruker SAINT'
_computing_molecular_graphics SHELXP-97
_computing_publication_material SHELXTL
_computing_structure_refinement 'SHELXL-97 (Sheldrick, 1997)'
_computing_structure_solution 'SHELXS-97 (Sheldrick, 1990)'
_diffrn_ambient_temperature 185(2)
_diffrn_detector_area_resol_mean 9.00cm
_diffrn_measured_fraction_theta_full 0.996
_diffrn_measured_fraction_theta_max 0.996
_diffrn_measurement_device_type 'CCD area detector'
_diffrn_measurement_method 'phi and omega scans'
_diffrn_radiation_monochromator graphite
_diffrn_radiation_source 'fine-focus sealed tube'
_diffrn_radiation_type MoK\a
_diffrn_radiation_wavelength 0.71073
_diffrn_reflns_av_R_equivalents 0.0412
_diffrn_reflns_av_sigmaI/netI 0.0490
_diffrn_reflns_limit_h_max 11
_diffrn_reflns_limit_h_min -10
_diffrn_reflns_limit_k_max 16
_diffrn_reflns_limit_k_min -16
_diffrn_reflns_limit_l_max 18
_diffrn_reflns_limit_l_min -12
_diffrn_reflns_number 10018
_diffrn_reflns_theta_full 26.12
_diffrn_reflns_theta_max 26.12
_diffrn_reflns_theta_min 2.05
_diffrn_standards_decay_% none
_diffrn_standards_interval_count none
_diffrn_standards_interval_time none
_diffrn_standards_number none
_exptl_absorpt_coefficient_mu 3.486
_exptl_absorpt_correction_T_max 0.6229
_exptl_absorpt_correction_T_min 0.5143
_exptl_absorpt_correction_type empirical
_exptl_absorpt_process_details SADABS
_exptl_crystal_colour colorless
_exptl_crystal_density_diffrn 2.020
_exptl_crystal_density_meas ?
_exptl_crystal_density_method 'not measured'
_exptl_crystal_description rod
_exptl_crystal_F_000 1096
_exptl_crystal_size_max 0.22
_exptl_crystal_size_mid 0.16
_exptl_crystal_size_min 0.15
_refine_diff_density_max 0.688
_refine_diff_density_min -0.685
_refine_diff_density_rms 0.135
_refine_ls_extinction_method none
_refine_ls_goodness_of_fit_ref 1.026
_refine_ls_hydrogen_treatment mixed
_refine_ls_matrix_type full
_refine_ls_number_parameters 289
_refine_ls_number_reflns 3635
_refine_ls_number_restraints 8
_refine_ls_restrained_S_all 1.026
_refine_ls_R_factor_all 0.0498
_refine_ls_R_factor_gt 0.0334
_refine_ls_shift/su_max 0.000
_refine_ls_shift/su_mean 0.000
_refine_ls_structure_factor_coef Fsqd
_refine_ls_weighting_details 'calc w=1/[\s^2^(Fo^2^)+(0.0275P)^2^+1.2205P] where P=(Fo^2^+2Fc^2^)/3'
_refine_ls_weighting_scheme calc
_refine_ls_wR_factor_gt 0.0676
_refine_ls_wR_factor_ref 0.0735
_reflns_number_gt 2690
_reflns_number_total 3635
_reflns_threshold_expression >2sigma(I)
_cod_data_source_file cg201283a_si_002.cif
_cod_data_source_block compound4
_cod_depositor_comments
;
The following automatic conversions were performed:

'_chemical_melting_point' value 'not measured' was changed to '?' -
the value is undefined or not given.

'_symmetry_cell_setting' value
'Monoclinic' changed to 'monoclinic' according to
/home/saulius/struct/CIF-dictionaries/cif_core.dic dictionary named
'cif_core.dic' version 2.4.1 from 2010-06-29.

Automatic conversion script
Id: cif_fix_values 1715 2011-07-08 13:25:40Z adriana 

The following automatic conversions were performed:

'_exptl_crystal_density_meas' value 'none' was changed to '?' - the
value is perceived as not measured.

Automatic conversion script
Id: cif_fix_values 3008 2015-01-20 13:52:24Z robertas 
;
_cod_original_sg_symbol_H-M P21/n
_cod_database_code 4505874

loop_
_symmetry_equiv_pos_as_xyz
'x, y, z'
'-x+1/2, y+1/2, -z+1/2'
'-x, -y, -z'
'x-1/2, -y-1/2, z-1/2'

loop_
_atom_site_label
_atom_site_type_symbol
_atom_site_fract_x
_atom_site_fract_y
_atom_site_fract_z
_atom_site_U_iso_or_equiv
_atom_site_adp_type
_atom_site_occupancy
_atom_site_symmetry_multiplicity
_atom_site_calc_flag
_atom_site_refinement_flags
Eu1 Eu -0.24883(2) 0.503095(18) -0.407351(15) 0.01072(8) Uani 1 1 d .
C1 C -0.0083(5) 0.3946(4) -0.1639(3) 0.0133(11) Uani 1 1 d .
C2 C -0.0360(5) 0.3006(4) -0.1285(3) 0.0143(11) Uani 1 1 d .
H2A H -0.1077 0.2594 -0.1556 0.017 Uiso 1 1 calc R
C3 C 0.0436(5) 0.2678(4) -0.0522(3) 0.0135(11) Uani 1 1 d .
C4 C 0.1440(5) 0.3321(4) -0.0110(3) 0.0151(11) Uani 1 1 d .
H4A H 0.1992 0.3096 0.0399 0.018 Uiso 1 1 calc R
C5 C 0.1645(5) 0.4277(4) -0.0427(3) 0.0129(10) Uani 1 1 d .
C6 C 0.0911(5) 0.4568(4) -0.1211(4) 0.0172(12) Uani 1 1 d .
H6A H 0.1091 0.5204 -0.1461 0.021 Uiso 1 1 calc R
C7 C 0.2618(6) 0.4968(4) 0.0087(3) 0.0207(11) Uani 1 1 d D
C8 C 0.3455(5) 0.5714(4) -0.0457(3) 0.0158(11) Uani 1 1 d .
C9 C 0.3658(5) 0.6665(4) -0.0125(3) 0.0156(11) Uani 1 1 d .
H9C H 0.3169 0.6861 0.0414 0.019 Uiso 1 1 calc R
C10 C 0.4557(5) 0.7338(4) -0.0559(3) 0.0135(11) Uani 1 1 d .
C11 C 0.5271(5) 0.7047(4) -0.1354(3) 0.0136(11) Uani 1 1 d .
H11A H 0.5922 0.7489 -0.1644 0.016 Uiso 1 1 calc R
C12 C 0.5033(5) 0.6109(3) -0.1722(3) 0.0131(11) Uani 1 1 d .
C13 C 0.4109(5) 0.5456(4) -0.1274(3) 0.0155(11) Uani 1 1 d .
H13A H 0.3924 0.4824 -0.1533 0.019 Uiso 1 1 calc R
C14 C -0.0872(6) 0.4325(4) -0.2474(3) 0.0156(11) Uani 1 1 d .
C15 C 0.0235(5) 0.1653(4) -0.0138(3) 0.0137(11) Uani 1 1 d .
C16 C 0.4752(5) 0.8346(4) -0.0158(3) 0.0123(11) Uani 1 1 d .
C17 C 0.5829(6) 0.5748(4) -0.2555(3) 0.0165(11) Uani 1 1 d .
C18 C 0.6772(7) 0.7834(6) 0.1911(5) 0.061(2) Uani 1 1 d D
H18A H 0.6995 0.8243 0.1378 0.092 Uiso 1 1 calc R
H18B H 0.6923 0.7136 0.1760 0.092 Uiso 1 1 calc R
H18C H 0.7410 0.8019 0.2420 0.092 Uiso 1 1 calc R
C19 C 0.4851(7) 0.7425(5) 0.2967(4) 0.0423(17) Uani 1 1 d D
H19A H 0.3839 0.7562 0.3119 0.063 Uiso 1 1 calc R
H19B H 0.5474 0.7610 0.3483 0.063 Uiso 1 1 calc R
H19C H 0.4966 0.6719 0.2838 0.063 Uiso 1 1 calc R
N1 N 0.5252(6) 0.7989(4) 0.2176(3) 0.0333(12) Uani 1 1 d D
O1 O -0.0294(4) 0.5024(3) -0.2927(2) 0.0191(8) Uani 1 1 d .
O2 O -0.2069(4) 0.3956(3) -0.2694(2) 0.0184(8) Uani 1 1 d .
O3 O -0.0835(4) 0.1171(3) -0.0379(3) 0.0264(9) Uani 1 1 d .
O4 O 0.1191(4) 0.1348(3) 0.0402(2) 0.0212(9) Uani 1 1 d .
O5 O 0.4006(4) 0.8571(2) 0.0539(2) 0.0178(8) Uani 1 1 d .
O6 O 0.5640(4) 0.8923(3) -0.0512(2) 0.0207(9) Uani 1 1 d .
O7 O 0.7051(4) 0.6127(2) -0.2737(2) 0.0174(8) Uani 1 1 d .
O8 O 0.5256(4) 0.5080(3) -0.3041(2) 0.0201(8) Uani 1 1 d .
O9 O -0.2391(4) 0.5061(3) -0.5844(3) 0.0281(9) Uani 1 1 d D
H9B H -0.325(3) 0.502(4) -0.613(4) 0.042 Uiso 1 1 d D
H9A H -0.170(5) 0.515(4) -0.625(3) 0.042 Uiso 1 1 d D
H7B H 0.210(6) 0.533(4) 0.055(3) 0.042 Uiso 1 1 d D
H7A H 0.326(5) 0.456(4) 0.045(3) 0.042 Uiso 1 1 d D
H1A H 0.505(6) 0.860(2) 0.240(4) 0.042 Uiso 1 1 d D
H1B H 0.4646(14) 0.788(2) 0.1685(9) 0.042 Uiso 1 1 d D

loop_
_atom_site_aniso_label
_atom_site_aniso_U_11
_atom_site_aniso_U_22
_atom_site_aniso_U_33
_atom_site_aniso_U_23
_atom_site_aniso_U_13
_atom_site_aniso_U_12
Eu1 0.01331(13) 0.00931(13) 0.00953(13) -0.00046(12) -0.00037(9) 0.00240(11)
C1 0.014(3) 0.013(3) 0.013(3) -0.001(2) -0.003(2) 0.001(2)
C2 0.012(2) 0.016(3) 0.015(3) -0.003(2) 0.000(2) -0.003(2)
C3 0.019(3) 0.014(3) 0.008(3) -0.001(2) 0.000(2) -0.003(2)
C4 0.016(3) 0.019(3) 0.010(3) 0.001(2) -0.001(2) -0.002(2)
C5 0.016(3) 0.011(3) 0.012(3) -0.001(2) -0.001(2) -0.001(2)
C6 0.022(3) 0.011(3) 0.019(3) 0.004(2) 0.001(2) -0.001(2)
C7 0.030(3) 0.018(3) 0.015(3) 0.000(3) 0.001(2) -0.012(3)
C8 0.018(3) 0.015(3) 0.014(3) 0.004(2) -0.003(2) -0.004(2)
C9 0.016(3) 0.016(3) 0.015(3) 0.001(2) 0.004(2) 0.000(2)
C10 0.015(3) 0.012(3) 0.013(3) -0.001(2) 0.001(2) 0.000(2)
C11 0.015(3) 0.015(3) 0.011(3) 0.000(2) 0.003(2) 0.001(2)
C12 0.019(3) 0.011(3) 0.009(3) 0.001(2) -0.003(2) 0.001(2)
C13 0.021(3) 0.006(2) 0.019(3) 0.000(2) -0.005(2) -0.003(2)
C14 0.021(3) 0.012(3) 0.013(3) 0.002(2) 0.000(2) 0.005(2)
C15 0.018(3) 0.012(3) 0.011(3) -0.002(2) 0.001(2) 0.002(2)
C16 0.010(3) 0.015(3) 0.012(3) 0.003(2) -0.002(2) -0.0004(19)
C17 0.023(3) 0.010(3) 0.017(3) -0.001(2) 0.001(2) 0.001(2)
C18 0.047(5) 0.055(5) 0.081(6) 0.012(4) 0.027(4) 0.003(4)
C19 0.039(4) 0.051(5) 0.037(4) 0.015(3) 0.004(3) -0.007(3)
N1 0.036(3) 0.036(3) 0.028(3) 0.002(3) 0.003(2) 0.006(3)
O1 0.0232(19) 0.0171(19) 0.0169(18) 0.0067(17) -0.0023(15) -0.0015(17)
O2 0.018(2) 0.019(2) 0.018(2) -0.0001(16) -0.0053(15) 0.0018(15)
O3 0.029(2) 0.020(2) 0.030(2) 0.0004(18) -0.0079(18) -0.0121(17)
O4 0.024(2) 0.0166(19) 0.023(2) 0.0062(16) -0.0055(17) 0.0001(16)
O5 0.027(2) 0.0132(19) 0.013(2) -0.0042(15) 0.0070(16) -0.0015(15)
O6 0.025(2) 0.016(2) 0.021(2) -0.0081(16) 0.0069(16) -0.0079(16)
O7 0.0157(19) 0.0166(19) 0.020(2) -0.0030(16) 0.0021(15) 0.0006(15)
O8 0.0217(18) 0.021(2) 0.0181(19) -0.0093(17) 0.0048(15) -0.0044(17)
O9 0.027(2) 0.041(3) 0.017(2) -0.001(2) 0.0009(16) 0.002(2)

loop_
_atom_type_symbol
_atom_type_description
_atom_type_scat_dispersion_real
_atom_type_scat_dispersion_imag
_atom_type_scat_source
C C 0.0033 0.0016 'International Tables Vol C Tables 4.2.6.8 and 6.1.1.4'
H H 0.0000 0.0000 'International Tables Vol C Tables 4.2.6.8 and 6.1.1.4'
N N 0.0061 0.0033 'International Tables Vol C Tables 4.2.6.8 and 6.1.1.4'
O O 0.0106 0.0060 'International Tables Vol C Tables 4.2.6.8 and 6.1.1.4'
Eu Eu -0.1578 3.6682 'International Tables Vol C Tables 4.2.6.8 and 6.1.1.4'

loop_
_geom_angle_atom_site_label_1
_geom_angle_atom_site_label_2
_geom_angle_atom_site_label_3
_geom_angle
_geom_angle_site_symmetry_1
_geom_angle_site_symmetry_3
O3 Eu1 O6 144.70(13) 2_454 2_544
O3 Eu1 O4 94.04(13) 2_454 4_565
O6 Eu1 O4 77.70(13) 2_544 4_565
O3 Eu1 O5 77.28(13) 2_454 4_575
O6 Eu1 O5 91.23(12) 2_544 4_575
O4 Eu1 O5 147.26(12) 4_565 4_575
O3 Eu1 O7 76.08(12) 2_454 1_455
O6 Eu1 O7 135.11(12) 2_544 1_455
O4 Eu1 O7 129.49(11) 4_565 1_455
O5 Eu1 O7 79.55(11) 4_575 1_455
O3 Eu1 O2 139.37(12) 2_454 .
O6 Eu1 O2 74.39(11) 2_544 .
O4 Eu1 O2 83.14(12) 4_565 .
O5 Eu1 O2 123.80(11) 4_575 .
O7 Eu1 O2 74.94(11) 1_455 .
O3 Eu1 O8 69.28(12) 2_454 1_455
O6 Eu1 O8 139.16(11) 2_544 1_455
O4 Eu1 O8 78.04(11) 4_565 1_455
O5 Eu1 O8 125.62(11) 4_575 1_455
O7 Eu1 O8 51.92(11) 1_455 1_455
O2 Eu1 O8 70.50(11) . 1_455
O3 Eu1 O9 70.88(13) 2_454 .
O6 Eu1 O9 73.89(12) 2_544 .
O4 Eu1 O9 73.02(13) 4_565 .
O5 Eu1 O9 74.32(12) 4_575 .
O7 Eu1 O9 141.43(13) 1_455 .
O2 Eu1 O9 143.57(12) . .
O8 Eu1 O9 128.11(11) 1_455 .
O3 Eu1 O1 137.15(12) 2_454 .
O6 Eu1 O1 66.69(12) 2_544 .
O4 Eu1 O1 127.04(12) 4_565 .
O5 Eu1 O1 73.25(11) 4_575 .
O7 Eu1 O1 68.59(11) 1_455 .
O2 Eu1 O1 50.96(11) . .
O8 Eu1 O1 104.40(11) 1_455 .
O9 Eu1 O1 127.44(11) . .
O3 Eu1 C17 71.44(14) 2_454 1_455
O6 Eu1 C17 143.81(13) 2_544 1_455
O4 Eu1 C17 103.66(13) 4_565 1_455
O5 Eu1 C17 103.25(13) 4_575 1_455
O7 Eu1 C17 26.00(12) 1_455 1_455
O2 Eu1 C17 69.97(12) . 1_455
O8 Eu1 C17 25.94(12) 1_455 1_455
O9 Eu1 C17 141.79(13) . 1_455
O1 Eu1 C17 85.77(13) . 1_455
O3 Eu1 C14 145.79(13) 2_454 .
O6 Eu1 C14 68.40(13) 2_544 .
O4 Eu1 C14 105.23(13) 4_565 .
O5 Eu1 C14 98.84(13) 4_575 .
O7 Eu1 C14 69.83(12) 1_455 .
O2 Eu1 C14 25.18(12) . .
O8 Eu1 C14 87.12(13) 1_455 .
O9 Eu1 C14 141.54(13) . .
O1 Eu1 C14 25.78(12) . .
C17 Eu1 C14 76.61(14) 1_455 .
C6 C1 C2 120.3(5) . .
C6 C1 C14 118.3(4) . .
C2 C1 C14 121.4(4) . .
C1 C2 C3 119.0(5) . .
C1 C2 H2A 120.5 . .
C3 C2 H2A 120.5 . .
C2 C3 C4 119.1(5) . .
C2 C3 C15 121.4(4) . .
C4 C3 C15 119.5(4) . .
C5 C4 C3 121.6(5) . .
C5 C4 H4A 119.2 . .
C3 C4 H4A 119.2 . .
C6 C5 C4 118.4(5) . .
C6 C5 C7 121.9(5) . .
C4 C5 C7 119.7(5) . .
C5 C6 C1 121.3(5) . .
C5 C6 H6A 119.4 . .
C1 C6 H6A 119.4 . .
C5 C7 C8 117.5(4) . .
C5 C7 H7B 112(4) . .
C8 C7 H7B 107(4) . .
C5 C7 H7A 106(4) . .
C8 C7 H7A 111(4) . .
H7B C7 H7A 102(5) . .
C9 C8 C13 118.4(5) . .
C9 C8 C7 120.4(5) . .
C13 C8 C7 121.1(5) . .
C8 C9 C10 121.9(5) . .
C8 C9 H9C 119.0 . .
C10 C9 H9C 119.0 . .
C9 C10 C11 118.9(5) . .
C9 C10 C16 119.3(4) . .
C11 C10 C16 121.8(4) . .
C12 C11 C10 120.2(4) . .
C12 C11 H11A 119.9 . .
C10 C11 H11A 119.9 . .
C13 C12 C11 119.4(4) . .
C13 C12 C17 118.5(4) . .
C11 C12 C17 122.0(4) . .
C8 C13 C12 121.1(5) . .
C8 C13 H13A 119.5 . .
C12 C13 H13A 119.5 . .
O2 C14 O1 122.3(5) . .
O2 C14 C1 119.6(4) . .
O1 C14 C1 118.1(4) . .
O2 C14 Eu1 58.7(3) . .
O1 C14 Eu1 63.6(3) . .
C1 C14 Eu1 178.2(4) . .
O3 C15 O4 124.6(5) . .
O3 C15 C3 118.7(5) . .
O4 C15 C3 116.7(4) . .
O6 C16 O5 122.9(5) . .
O6 C16 C10 119.1(4) . .
O5 C16 C10 118.0(4) . .
O8 C17 O7 122.7(5) . .
O8 C17 C12 118.8(4) . .
O7 C17 C12 118.5(4) . .
O8 C17 Eu1 63.4(3) . 1_655
O7 C17 Eu1 59.4(2) . 1_655
C12 C17 Eu1 176.3(4) . 1_655
N1 C18 H18A 109.5 . .
N1 C18 H18B 109.5 . .
H18A C18 H18B 109.5 . .
N1 C18 H18C 109.5 . .
H18A C18 H18C 109.5 . .
H18B C18 H18C 109.5 . .
N1 C19 H19A 109.5 . .
N1 C19 H19B 109.5 . .
H19A C19 H19B 109.5 . .
N1 C19 H19C 109.5 . .
H19A C19 H19C 109.5 . .
H19B C19 H19C 109.5 . .
C19 N1 C18 112.7(5) . .
C19 N1 H1A 97(4) . .
C18 N1 H1A 115(4) . .
C19 N1 H1B 112.8(13) . .
C18 N1 H1B 110.4(12) . .
H1A N1 H1B 108(5) . .
C14 O1 Eu1 90.6(3) . .
C14 O2 Eu1 96.1(3) . .
C15 O3 Eu1 168.5(4) . 2_444
C15 O4 Eu1 145.9(3) . 4_666
C16 O5 Eu1 133.6(3) . 4_676
C16 O6 Eu1 170.2(3) . 2_554
C17 O7 Eu1 94.6(3) . 1_655
C17 O8 Eu1 90.6(3) . 1_655
Eu1 O9 H9B 115(4) . .
Eu1 O9 H9A 135(4) . .
H9B O9 H9A 110(6) . .

loop_
_geom_bond_atom_site_label_1
_geom_bond_atom_site_label_2
_geom_bond_distance
_geom_bond_site_symmetry_2
Eu1 O3 2.326(4) 2_454
Eu1 O6 2.354(3) 2_544
Eu1 O4 2.355(3) 4_565
Eu1 O5 2.411(3) 4_575
Eu1 O7 2.494(3) 1_455
Eu1 O2 2.517(3) .
Eu1 O8 2.582(3) 1_455
Eu1 O9 2.594(4) .
Eu1 O1 2.624(3) .
Eu1 C17 2.888(5) 1_455
Eu1 C14 2.930(5) .
C1 C6 1.392(7) .
C1 C2 1.398(7) .
C1 C14 1.508(7) .
C2 C3 1.406(7) .
C2 H2A 0.9500 .
C3 C4 1.406(7) .
C3 C15 1.508(7) .
C4 C5 1.387(7) .
C4 H4A 0.9500 .
C5 C6 1.386(7) .
C5 C7 1.497(7) .
C6 H6A 0.9500 .
C7 C8 1.503(7) .
C7 H7B 0.965(10) .
C7 H7A 0.961(10) .
C8 C9 1.387(7) .
C8 C13 1.388(7) .
C9 C10 1.389(6) .
C9 H9C 0.9500 .
C10 C11 1.397(6) .
C10 C16 1.495(7) .
C11 C12 1.396(7) .
C11 H11A 0.9500 .
C12 C13 1.395(7) .
C12 C17 1.510(7) .
C13 H13A 0.9500 .
C14 O2 1.254(6) .
C14 O1 1.274(6) .
C15 O3 1.233(6) .
C15 O4 1.252(6) .
C16 O6 1.248(5) .
C16 O5 1.273(5) .
C17 O8 1.263(6) .
C17 O7 1.270(6) .
C17 Eu1 2.888(5) 1_655
C18 N1 1.475(8) .
C18 H18A 0.9800 .
C18 H18B 0.9800 .
C18 H18C 0.9800 .
C19 N1 1.437(7) .
C19 H19A 0.9800 .
C19 H19B 0.9800 .
C19 H19C 0.9800 .
N1 H1A 0.906(10) .
N1 H1B 0.919(10) .
O3 Eu1 2.326(4) 2_444
O4 Eu1 2.355(3) 4_666
O5 Eu1 2.411(3) 4_676
O6 Eu1 2.354(3) 2_554
O7 Eu1 2.494(3) 1_655
O8 Eu1 2.582(3) 1_655
O9 H9B 0.890(10) .
O9 H9A 0.886(10) .
